data_2215027
loop_
_publ_author_name
'Wen, Yi-Hang'
'Ng, Seik Weng'

_publ_section_title
;<i>catena</i>-Poly[hexaaquazinc(II)
 bis[[triaquazincate(II)]-\m-(5-carboxylato-<i>m</i>-phenylenedioxy)diacetato-\k^2^<i>O</i>^1^:<i>O</i>^5^]
 heptahydrate]
;
_journal_coeditor_code BT2477
_journal_issue 9
_journal_name_full 'Acta Crystallographica Section E'
_journal_page_first m2378
_journal_page_last m2379
_journal_paper_doi 10.1107/S1600536807040093
_journal_volume 63
_journal_year 2007
_chemical_formula_iupac '[Zn (H2 O)6] [Zn (C11 H7 O8) (H2 O)3]2 , 7H2 O'
_chemical_formula_moiety 'H12 O6 Zn 2+ , 2C11 H13 O11 Zn1 - , 7H2 O'
_chemical_formula_sum 'C22 H52 O35 Zn3'
_chemical_formula_weight 1072.75
_chemical_name_systematic
;
<i>catena</i>-Poly[hexaaquazinc(II)
bis[[triaquazincate(II)]-\m-(5-carboxylato-<i>m</i>-phenylenedioxy)diacetato-
\k^2^<i>O</i>^1^:<i>O</i>^5^] heptahydrate]
;
_space_group_IT_number 1
_symmetry_cell_setting triclinic
_symmetry_space_group_name_Hall 'P 1'
_symmetry_space_group_name_H-M 'P 1'
_atom_sites_solution_hydrogens geom
_atom_sites_solution_primary direct
_atom_sites_solution_secondary difmap
_audit_creation_method SHELXL97
_cell_angle_alpha 70.8720(10)
_cell_angle_beta 76.4360(10)
_cell_angle_gamma 74.5890(10)
_cell_formula_units_Z 1
_cell_length_a 7.20440(10)
_cell_length_b 11.29590(10)
_cell_length_c 13.6932(2)
_cell_measurement_reflns_used 9439
_cell_measurement_temperature 295(2)
_cell_measurement_theta_max 27.5
_cell_measurement_theta_min 2.8
_cell_volume 1001.59(2)
_computing_cell_refinement 'SAINT (Bruker, 2006)'
_computing_data_collection 'SMART (Bruker, 2006)'
_computing_data_reduction SAINT
_computing_molecular_graphics 'X-SEED (Barbour, 2001)'
_computing_publication_material 'publCIF (Westrip, 2007)'
_computing_structure_refinement 'SHELXL97 (Sheldrick, 1997)'
_computing_structure_solution 'SHELXS97 (Sheldrick, 1997)'
_diffrn_ambient_temperature 295(2)
_diffrn_measured_fraction_theta_full 0.976
_diffrn_measured_fraction_theta_max 0.976
_diffrn_measurement_device_type 'Bruker APEXII area-detector'
_diffrn_measurement_method '\f and \w'
_diffrn_radiation_monochromator graphite
_diffrn_radiation_source 'fine-focus sealed tube'
_diffrn_radiation_type MoK\a
_diffrn_radiation_wavelength 0.71073
_diffrn_reflns_av_R_equivalents 0.0159
_diffrn_reflns_av_sigmaI/netI 0.0244
_diffrn_reflns_limit_h_max 9
_diffrn_reflns_limit_h_min -7
_diffrn_reflns_limit_k_max 14
_diffrn_reflns_limit_k_min -14
_diffrn_reflns_limit_l_max 17
_diffrn_reflns_limit_l_min -17
_diffrn_reflns_number 14916
_diffrn_reflns_theta_full 27.48
_diffrn_reflns_theta_max 27.48
_diffrn_reflns_theta_min 1.60
_diffrn_standards_decay_% 0
_diffrn_standards_interval_count 0
_diffrn_standards_interval_time 0
_diffrn_standards_number 0
_exptl_absorpt_coefficient_mu 1.897
_exptl_absorpt_correction_T_max 1.000
_exptl_absorpt_correction_T_min 0.796
_exptl_absorpt_correction_type multi-scan
_exptl_absorpt_process_details '(SADABS; Sheldrick, 1996)'
_exptl_crystal_colour colourless
_exptl_crystal_density_diffrn 1.779
_exptl_crystal_density_method 'not measured'
_exptl_crystal_description prism
_exptl_crystal_F_000 554
_exptl_crystal_size_max 0.53
_exptl_crystal_size_mid 0.13
_exptl_crystal_size_min 0.06
_refine_diff_density_max 0.523
_refine_diff_density_min -0.609
_refine_ls_abs_structure_details 'Flack (1983), with 3182 Friedel pairs'
_refine_ls_abs_structure_Flack 0.150(6)
_refine_ls_extinction_method none
_refine_ls_goodness_of_fit_ref 1.036
_refine_ls_hydrogen_treatment constr
_refine_ls_matrix_type full
_refine_ls_number_parameters 542
_refine_ls_number_reflns 7671
_refine_ls_number_restraints 3
_refine_ls_restrained_S_all 1.036
_refine_ls_R_factor_all 0.0316
_refine_ls_R_factor_gt 0.0300
_refine_ls_shift/su_max 0.001
_refine_ls_shift/su_mean 0.000
_refine_ls_structure_factor_coef Fsqd
_refine_ls_weighting_details 'calc w = 1/[\s^2^(Fo^2^)+(0.0617P)^2^] where P=(Fo^2^+2Fc^2^)/3'
_refine_ls_weighting_scheme calc
_refine_ls_wR_factor_gt 0.0809
_refine_ls_wR_factor_ref 0.0821
_reflns_number_gt 7353
_reflns_number_total 7671
_reflns_threshold_expression I>2\s(I)
_cod_data_source_file bt2477.cif
_cod_data_source_block I
_cod_database_code 2215027
_cod_database_fobs_code 2215027

loop_
_symmetry_equiv_pos_as_xyz
'x, y, z'

loop_
_atom_site_type_symbol
_atom_site_label
_atom_site_fract_x
_atom_site_fract_y
_atom_site_fract_z
_atom_site_U_iso_or_equiv
_atom_site_adp_type
_atom_site_calc_flag
_atom_site_refinement_flags
_atom_site_occupancy
Zn Zn1 0.50020(4) 0.49999(3) 0.50000(2) 0.02494(9) Uani d . 1
Zn Zn2 1.09107(4) -0.01775(3) 0.75462(2) 0.02540(9) Uani d . 1
Zn Zn3 0.83895(6) -0.22965(4) 1.16257(3) 0.03107(9) Uani d . 1
O O1 0.6895(3) 0.4346(2) 0.38485(17) 0.0275(5) Uani d . 1
O O2 0.8194(3) 0.2799(2) 0.51287(16) 0.0291(5) Uani d . 1
O O3 1.1508(4) -0.07046(19) 0.32384(17) 0.0303(5) Uani d . 1
O O4 1.2618(4) -0.3575(2) 0.5234(2) 0.0387(6) Uani d . 1
O O5 1.3998(4) -0.2917(2) 0.3622(2) 0.0428(7) Uani d . 1
O O6 1.0672(4) 0.3287(2) 0.06085(16) 0.0298(5) Uani d . 1
O O7 1.1763(4) 0.3157(2) -0.20182(18) 0.0332(5) Uani d . 1
O O8 1.0586(5) 0.4765(2) -0.1298(2) 0.0483(8) Uani d . 1
O O9 0.9041(3) 0.05406(19) 0.86500(17) 0.0273(5) Uani d . 1
O O10 0.7751(4) 0.2131(2) 0.73999(16) 0.0305(5) Uani d . 1
O O11 0.4494(4) 0.55586(19) 0.93352(17) 0.0276(5) Uani d . 1
O O12 0.3162(4) 0.8365(2) 0.73159(19) 0.0320(5) Uani d . 1
O O13 0.1907(4) 0.7768(2) 0.8983(2) 0.0422(6) Uani d . 1
O O14 0.5828(4) 0.1589(2) 1.19514(16) 0.0293(5) Uani d . 1
O O15 0.4309(4) 0.1582(2) 1.45986(17) 0.0312(5) Uani d . 1
O O16 0.5407(5) 0.0034(2) 1.3813(2) 0.0493(8) Uani d . 1
O O1W 0.4777(4) 0.3952(2) 0.65198(18) 0.0347(6) Uani d . 1
H H1A 0.5676 0.3326 0.6757 0.052 Uiso d . 1
H H1B 0.3717 0.3875 0.6949 0.052 Uiso d . 1
O O2W 0.7069(4) 0.5919(2) 0.5134(2) 0.0326(6) Uani d . 1
H H2A 0.7899 0.5459 0.5527 0.049 Uiso d . 1
H H2B 0.6719 0.6667 0.5218 0.049 Uiso d . 1
O O3W 0.3050(4) 0.4050(2) 0.4675(2) 0.0353(6) Uani d . 1
H H3A 0.2063 0.4105 0.5141 0.053 Uiso d . 1
H H3B 0.3398 0.3315 0.4584 0.053 Uiso d . 1
O O4W 1.1147(4) 0.0933(3) 0.60334(19) 0.0406(6) Uani d . 1
H H4A 1.2257 0.0959 0.5653 0.061 Uiso d . 1
H H4B 1.0259 0.1397 0.5683 0.061 Uiso d . 1
O O5W 0.8840(4) -0.1083(3) 0.7440(3) 0.0451(7) Uani d . 1
H H5A 0.9317 -0.1700 0.7174 0.068 Uiso d . 1
H H5B 0.7843 -0.0621 0.7160 0.068 Uiso d . 1
O O6W 1.2974(4) 0.0640(3) 0.7922(2) 0.0358(6) Uani d . 1
H H6A 1.2680 0.1351 0.8051 0.054 Uiso d . 1
H H6B 1.4065 0.0546 0.7534 0.054 Uiso d . 1
O O7W 0.5925(4) -0.1146(3) 1.2179(2) 0.0450(7) Uani d . 1
H H7A 0.5077 -0.1567 1.2609 0.068 Uiso d . 1
H H7B 0.6092 -0.0632 1.2471 0.068 Uiso d . 1
O O8W 0.6677(4) -0.3664(2) 1.18827(19) 0.0334(5) Uani d . 1
H H8A 0.6994 -0.4246 1.2439 0.050 Uiso d . 1
H H8B 0.7241 -0.3993 1.1389 0.050 Uiso d . 1
O O9W 0.9205(5) -0.3172(3) 1.3127(2) 0.0508(7) Uani d . 1
H H9A 0.8392 -0.3465 1.3651 0.076 Uiso d . 1
H H9B 1.0280 -0.3705 1.3114 0.076 Uiso d . 1
O O10W 1.0768(4) -0.3539(3) 1.1004(2) 0.0399(6) Uani d . 1
H H10A 1.0713 -0.3919 1.0576 0.060 Uiso d . 1
H H10B 1.1789 -0.3893 1.1285 0.060 Uiso d . 1
O O11W 1.0123(5) -0.1048(3) 1.1442(2) 0.0496(8) Uani d . 1
H H11A 1.0628 -0.1281 1.1997 0.074 Uiso d . 1
H H11B 0.9395 -0.0292 1.1392 0.074 Uiso d . 1
O O12W 0.7652(4) -0.1549(2) 1.01018(18) 0.0327(5) Uani d . 1
H H12A 0.7790 -0.2092 0.9766 0.049 Uiso d . 1
H H12B 0.8172 -0.0931 0.9702 0.049 Uiso d . 1
O O13W -0.0153(4) 0.4100(2) 0.6226(2) 0.0352(6) Uani d . 1
H H13A 0.0081 0.4151 0.6794 0.053 Uiso d . 1
H H13B -0.0582 0.3411 0.6377 0.053 Uiso d . 1
O O14W 1.5912(6) -0.1901(3) 0.5556(2) 0.0608(9) Uani d . 1
H H14A 1.4965 -0.1913 0.6062 0.091 Uiso d . 1
H H14B 1.5590 -0.1303 0.5022 0.091 Uiso d . 1
O O15W 1.6115(4) 0.0755(2) 0.6342(2) 0.0371(6) Uani d . 1
H H15A 1.6390 0.1426 0.6361 0.056 Uiso d . 1
H H15B 1.5541 0.0906 0.5830 0.056 Uiso d . 1
O O16W 0.3399(5) -0.0597(4) 1.0130(3) 0.0642(9) Uani d . 1
H H16A 0.3490 -0.1384 1.0455 0.096 Uiso d . 1
H H16B 0.3618 -0.0500 0.9470 0.096 Uiso d . 1
O O17W 0.9701(5) -0.3302(3) 0.6995(3) 0.0577(8) Uani d . 1
H H17A 1.0121 -0.3888 0.7511 0.087 Uiso d . 1
H H17B 1.0556 -0.3267 0.6449 0.087 Uiso d . 1
O O18W 1.2910(5) -0.4540(3) 1.2606(3) 0.0584(8) Uani d . 1
H H18A 1.3785 -0.4062 1.2377 0.088 Uiso d . 1
H H18B 1.3035 -0.4956 1.3247 0.088 Uiso d . 1
O O19W 0.7759(4) 0.6085(3) 0.9927(2) 0.0436(6) Uani d . 1
H H19A 0.6812 0.6080 0.9664 0.065 Uiso d . 1
H H19B 0.8822 0.5733 0.9621 0.065 Uiso d . 1
C C1 0.9180(4) 0.2574(3) 0.3402(2) 0.0189(6) Uani d . 1
C C2 0.9824(4) 0.1244(3) 0.3748(2) 0.0223(6) Uani d . 1
H H2 0.9591 0.0799 0.4454 0.027 Uiso calc R 1
C C3 1.0815(5) 0.0614(3) 0.3009(2) 0.0213(6) Uani d . 1
C C4 1.1186(4) 0.1252(3) 0.1949(2) 0.0221(6) Uani d . 1
H H4 1.1890 0.0809 0.1468 0.026 Uiso calc R 1
C C5 1.0486(4) 0.2556(3) 0.1624(2) 0.0213(6) Uani d . 1
C C6 0.9513(5) 0.3224(3) 0.2356(2) 0.0232(6) Uani d . 1
H H6 0.9090 0.4108 0.2136 0.028 Uiso calc R 1
C C7 0.8031(4) 0.3279(3) 0.4184(2) 0.0201(6) Uani d . 1
C C8 1.1374(5) -0.1446(3) 0.4299(2) 0.0280(7) Uani d . 1
H H81 1.0049 -0.1570 0.4575 0.034 Uiso calc R 1
H H82 1.1717 -0.1008 0.4713 0.034 Uiso calc R 1
C C9 1.2758(5) -0.2724(3) 0.4360(3) 0.0287(7) Uani d . 1
C C10 1.1395(5) 0.2647(3) -0.0181(2) 0.0228(6) Uani d . 1
H H101 1.0651 0.2002 -0.0075 0.027 Uiso calc R 1
H H102 1.2750 0.2226 -0.0152 0.027 Uiso calc R 1
C C11 1.1210(5) 0.3627(3) -0.1237(2) 0.0255(6) Uani d . 1
C C12 0.7946(4) 0.1633(3) 0.8330(2) 0.0205(6) Uani d . 1
C C13 0.6929(4) 0.2321(3) 0.9140(2) 0.0192(6) Uani d . 1
C C14 0.6166(4) 0.3631(3) 0.8811(2) 0.0204(6) Uani d . 1
H H14 0.6261 0.4068 0.8101 0.024 Uiso calc R 1
C C15 0.5266(5) 0.4270(3) 0.9558(2) 0.0203(6) Uani d . 1
C C16 0.5108(5) 0.3619(3) 1.0628(2) 0.0216(6) Uani d . 1
H H16 0.4486 0.4055 1.1124 0.026 Uiso calc R 1
C C17 0.5881(4) 0.2331(3) 1.0936(2) 0.0215(6) Uani d . 1
C C18 0.6809(4) 0.1668(3) 1.0196(2) 0.0214(6) Uani d . 1
H H18 0.7342 0.0797 1.0410 0.026 Uiso calc R 1
C C19 0.4421(5) 0.6258(3) 0.8262(2) 0.0255(6) Uani d . 1
H H191 0.3949 0.5789 0.7924 0.031 Uiso calc R 1
H H192 0.5716 0.6377 0.7898 0.031 Uiso calc R 1
C C20 0.3055(5) 0.7552(3) 0.8218(3) 0.0257(7) Uani d . 1
C C21 0.4896(5) 0.2183(3) 1.2755(2) 0.0230(6) Uani d . 1
H H211 0.3569 0.2610 1.2651 0.028 Uiso calc R 1
H H212 0.5591 0.2818 1.2740 0.028 Uiso calc R 1
C C22 0.4887(5) 0.1164(3) 1.3797(2) 0.0262(6) Uani d . 1

loop_
_atom_site_aniso_label
_atom_site_aniso_U_11
_atom_site_aniso_U_22
_atom_site_aniso_U_33
_atom_site_aniso_U_12
_atom_site_aniso_U_13
_atom_site_aniso_U_23
Zn1 0.02845(19) 0.02098(16) 0.01952(17) 0.00165(13) 0.00168(14) -0.00723(13)
Zn2 0.02831(19) 0.02057(16) 0.02017(17) 0.00396(13) 0.00093(14) -0.00687(13)
Zn3 0.0371(2) 0.02793(17) 0.02684(18) -0.01000(14) 0.00251(14) -0.00877(13)
O1 0.0334(13) 0.0195(10) 0.0208(11) 0.0062(9) -0.0004(9) -0.0062(9)
O2 0.0397(14) 0.0252(11) 0.0163(11) 0.0034(9) -0.0037(10) -0.0065(9)
O3 0.0503(15) 0.0132(10) 0.0197(11) 0.0030(9) -0.0022(10) -0.0047(8)
O4 0.0476(16) 0.0192(11) 0.0351(15) 0.0032(10) -0.0090(12) 0.0045(10)
O5 0.0424(15) 0.0254(12) 0.0460(16) 0.0034(11) 0.0103(12) -0.0114(11)
O6 0.0452(14) 0.0215(10) 0.0134(10) 0.0004(9) 0.0024(9) -0.0036(8)
O7 0.0444(15) 0.0360(13) 0.0164(11) -0.0086(11) -0.0006(10) -0.0066(10)
O8 0.084(2) 0.0280(14) 0.0199(13) -0.0001(13) -0.0008(13) -0.0032(10)
O9 0.0327(12) 0.0171(10) 0.0193(11) 0.0057(9) 0.0029(9) -0.0018(8)
O10 0.0385(14) 0.0295(12) 0.0164(11) 0.0041(10) -0.0020(9) -0.0077(9)
O11 0.0410(14) 0.0171(10) 0.0186(10) 0.0053(9) -0.0065(9) -0.0050(8)
O12 0.0373(14) 0.0198(11) 0.0272(13) 0.0067(9) -0.0037(11) -0.0023(9)
O13 0.0489(16) 0.0269(12) 0.0340(14) 0.0117(11) 0.0027(12) -0.0086(11)
O14 0.0470(14) 0.0187(9) 0.0111(10) 0.0038(9) 0.0006(9) -0.0017(8)
O15 0.0392(14) 0.0345(12) 0.0169(11) -0.0066(10) 0.0007(9) -0.0077(9)
O16 0.093(2) 0.0216(12) 0.0236(13) -0.0081(13) -0.0045(14) 0.0007(10)
O1W 0.0258(13) 0.0400(14) 0.0219(12) 0.0024(10) 0.0001(10) 0.0027(10)
O2W 0.0360(14) 0.0248(12) 0.0333(14) -0.0025(10) -0.0044(11) -0.0074(10)
O3W 0.0371(15) 0.0339(13) 0.0348(14) -0.0057(10) -0.0012(11) -0.0141(11)
O4W 0.0324(14) 0.0428(15) 0.0239(13) 0.0048(11) -0.0001(10) 0.0074(11)
O5W 0.0414(17) 0.0362(15) 0.060(2) -0.0015(12) -0.0167(14) -0.0154(13)
O6W 0.0339(14) 0.0367(13) 0.0378(14) -0.0052(10) 0.0033(11) -0.0196(11)
O7W 0.0497(17) 0.0349(14) 0.0484(17) -0.0135(12) 0.0128(13) -0.0196(12)
O8W 0.0423(14) 0.0256(12) 0.0296(13) -0.0075(10) -0.0002(11) -0.0078(10)
O9W 0.0516(18) 0.0645(19) 0.0272(14) -0.0151(14) 0.0012(12) -0.0038(13)
O10W 0.0406(15) 0.0420(15) 0.0324(14) -0.0018(11) -0.0030(11) -0.0117(11)
O11W 0.063(2) 0.0506(17) 0.0454(17) -0.0336(15) 0.0003(14) -0.0165(14)
O12W 0.0400(14) 0.0274(11) 0.0269(12) -0.0050(9) 0.0011(10) -0.0088(9)
O13W 0.0367(14) 0.0407(14) 0.0301(13) -0.0129(11) -0.0093(11) -0.0060(11)
O14W 0.101(3) 0.0296(14) 0.0300(15) 0.0064(15) 0.0015(16) -0.0034(12)
O15W 0.0386(15) 0.0384(14) 0.0353(14) -0.0088(11) -0.0077(11) -0.0098(11)
O16W 0.055(2) 0.086(2) 0.0464(18) -0.0137(18) -0.0028(15) -0.0156(17)
O17W 0.082(2) 0.0383(16) 0.0396(17) 0.0001(15) -0.0097(16) -0.0034(13)
O18W 0.058(2) 0.064(2) 0.0541(19) -0.0144(15) -0.0220(15) -0.0067(15)
O19W 0.0484(16) 0.0448(15) 0.0449(16) -0.0082(12) -0.0049(12) -0.0251(12)
C1 0.0202(15) 0.0184(13) 0.0162(13) 0.0018(10) -0.0030(11) -0.0068(11)
C2 0.0277(16) 0.0172(13) 0.0181(14) 0.0000(11) -0.0027(12) -0.0041(11)
C3 0.0257(16) 0.0150(13) 0.0196(14) -0.0007(11) -0.0042(12) -0.0026(11)
C4 0.0246(16) 0.0215(14) 0.0179(14) 0.0005(11) -0.0008(12) -0.0086(11)
C5 0.0248(16) 0.0202(13) 0.0156(13) -0.0018(11) -0.0046(11) -0.0021(10)
C6 0.0313(17) 0.0156(12) 0.0196(14) -0.0010(11) -0.0039(12) -0.0039(11)
C7 0.0235(15) 0.0155(12) 0.0166(14) 0.0007(11) 0.0017(11) -0.0058(11)
C8 0.0371(19) 0.0176(14) 0.0206(15) 0.0016(12) -0.0016(13) -0.0019(12)
C9 0.0315(18) 0.0187(15) 0.0320(19) -0.0011(12) -0.0038(15) -0.0061(13)
C10 0.0281(16) 0.0219(14) 0.0155(14) -0.0012(11) -0.0019(11) -0.0057(11)
C11 0.0295(17) 0.0266(15) 0.0168(14) -0.0059(12) 0.0011(12) -0.0046(12)
C12 0.0221(15) 0.0179(13) 0.0166(14) -0.0035(11) 0.0014(11) -0.0022(11)
C13 0.0197(15) 0.0183(13) 0.0160(13) 0.0000(10) -0.0013(11) -0.0045(11)
C14 0.0242(15) 0.0179(13) 0.0142(13) -0.0010(11) -0.0033(11) -0.0009(10)
C15 0.0249(15) 0.0146(13) 0.0198(14) -0.0003(11) -0.0043(11) -0.0052(11)
C16 0.0279(16) 0.0177(13) 0.0176(13) -0.0003(11) -0.0027(11) -0.0071(11)
C17 0.0235(15) 0.0213(14) 0.0166(13) -0.0021(11) -0.0024(11) -0.0036(11)
C18 0.0221(15) 0.0167(13) 0.0192(14) 0.0041(11) -0.0022(11) -0.0041(11)
C19 0.0325(18) 0.0150(13) 0.0209(15) 0.0051(11) -0.0050(13) -0.0019(11)
C20 0.0322(18) 0.0155(13) 0.0264(17) -0.0011(12) -0.0060(14) -0.0042(12)
C21 0.0272(16) 0.0222(14) 0.0171(14) -0.0011(11) -0.0001(12) -0.0079(11)
C22 0.0289(17) 0.0281(16) 0.0182(15) -0.0058(13) -0.0031(12) -0.0025(12)

loop_
_atom_type_symbol
_atom_type_description
_atom_type_scat_dispersion_real
_atom_type_scat_dispersion_imag
_atom_type_scat_source
C C 0.0033 0.0016 'International Tables Vol C Tables 4.2.6.8 and 6.1.1.4'
H H 0.0000 0.0000 'International Tables Vol C Tables 4.2.6.8 and 6.1.1.4'
O O 0.0106 0.0060 'International Tables Vol C Tables 4.2.6.8 and 6.1.1.4'
Zn Zn 0.2839 1.4301 'International Tables Vol C Tables 4.2.6.8 and 6.1.1.4'

loop_
_geom_angle_atom_site_label_1
_geom_angle_atom_site_label_2
_geom_angle_atom_site_label_3
_geom_angle_site_symmetry_1
_geom_angle_site_symmetry_3
_geom_angle
O1W Zn1 O1 . . 122.32(9)
O1W Zn1 O4 . 1_465 95.06(10)
O1 Zn1 O4 . 1_465 141.81(10)
O1W Zn1 O2W . . 93.32(11)
O1 Zn1 O2W . . 90.19(10)
O4 Zn1 O2W 1_465 . 95.59(10)
O1W Zn1 O3W . . 92.18(11)
O1 Zn1 O3W . . 83.45(10)
O4 Zn1 O3W 1_465 . 87.95(11)
O2W Zn1 O3W . . 173.18(10)
O9 Zn2 O12 . 1_645 143.70(9)
O9 Zn2 O4W . . 118.87(10)
O12 Zn2 O4W 1_645 . 96.70(10)
O9 Zn2 O5W . . 90.34(11)
O12 Zn2 O5W 1_645 . 93.23(11)
O4W Zn2 O5W . . 95.78(12)
O9 Zn2 O6W . . 83.78(9)
O12 Zn2 O6W 1_645 . 87.55(10)
O4W Zn2 O6W . . 93.03(12)
O5W Zn2 O6W . . 171.00(12)
O11W Zn3 O7W . . 93.29(12)
O11W Zn3 O10W . . 91.01(12)
O7W Zn3 O10W . . 175.05(13)
O11W Zn3 O9W . . 85.82(13)
O7W Zn3 O9W . . 92.96(13)
O10W Zn3 O9W . . 89.80(11)
O11W Zn3 O12W . . 96.39(11)
O7W Zn3 O12W . . 90.34(11)
O10W Zn3 O12W . . 86.74(10)
O9W Zn3 O12W . . 175.92(12)
O11W Zn3 O8W . . 176.81(13)
O7W Zn3 O8W . . 87.98(10)
O10W Zn3 O8W . . 87.86(10)
O9W Zn3 O8W . . 91.18(11)
O12W Zn3 O8W . . 86.53(10)
C7 O1 Zn1 . . 113.75(19)
C3 O3 C8 . . 118.9(2)
C9 O4 Zn1 . 1_645 102.3(2)
C5 O6 C10 . . 117.7(2)
C12 O9 Zn2 . . 116.53(19)
C15 O11 C19 . . 117.6(2)
C20 O12 Zn2 . 1_465 102.0(2)
C17 O14 C21 . . 118.0(2)
Zn1 O1W H1A . . 122.6
Zn1 O1W H1B . . 125.9
H1A O1W H1B . . 108.2
Zn1 O2W H2A . . 115.8
Zn1 O2W H2B . . 120.4
H2A O2W H2B . . 109.8
Zn1 O3W H3A . . 104.6
Zn1 O3W H3B . . 123.5
H3A O3W H3B . . 112.1
Zn2 O4W H4A . . 120.5
Zn2 O4W H4B . . 129.4
H4A O4W H4B . . 110.1
Zn2 O5W H5A . . 113.7
Zn2 O5W H5B . . 118.3
H5A O5W H5B . . 109.0
Zn2 O6W H6A . . 123.4
Zn2 O6W H6B . . 111.8
H6A O6W H6B . . 111.5
Zn3 O7W H7A . . 113.4
Zn3 O7W H7B . . 116.6
H7A O7W H7B . . 107.0
Zn3 O8W H8A . . 104.7
Zn3 O8W H8B . . 100.3
H8A O8W H8B . . 104.5
Zn3 O9W H9A . . 121.0
Zn3 O9W H9B . . 112.6
H9A O9W H9B . . 110.3
Zn3 O10W H10A . . 124.6
Zn3 O10W H10B . . 123.1
H10A O10W H10B . . 109.9
Zn3 O11W H11A . . 107.3
Zn3 O11W H11B . . 108.5
H11A O11W H11B . . 108.0
Zn3 O12W H12A . . 116.3
Zn3 O12W H12B . . 115.6
H12A O12W H12B . . 108.5
H13A O13W H13B . . 107.3
H14A O14W H14B . . 109.8
H15A O15W H15B . . 110.8
H16A O16W H16B . . 109.5
H17A O17W H17B . . 110.7
H18A O18W H18B . . 106.2
H19A O19W H19B . . 110.3
C6 C1 C2 . . 120.8(3)
C6 C1 C7 . . 120.1(3)
C2 C1 C7 . . 119.1(3)
C3 C2 C1 . . 117.9(3)
C3 C2 H2 . . 121.0
C1 C2 H2 . . 121.0
C2 C3 C4 . . 122.3(3)
C2 C3 O3 . . 124.1(3)
C4 C3 O3 . . 113.6(2)
C5 C4 C3 . . 118.6(3)
C5 C4 H4 . . 120.7
C3 C4 H4 . . 120.7
O6 C5 C4 . . 124.6(3)
O6 C5 C6 . . 115.0(2)
C4 C5 C6 . . 120.3(3)
C1 C6 C5 . . 120.0(3)
C1 C6 H6 . . 120.0
C5 C6 H6 . . 120.0
O2 C7 O1 . . 122.6(3)
O2 C7 C1 . . 119.6(3)
O1 C7 C1 . . 117.8(3)
O3 C8 C9 . . 108.5(3)
O3 C8 H81 . . 110.0
C9 C8 H81 . . 110.0
O3 C8 H82 . . 110.0
C9 C8 H82 . . 110.0
H81 C8 H82 . . 108.4
O5 C9 O4 . . 121.4(3)
O5 C9 C8 . . 122.0(3)
O4 C9 C8 . . 116.6(3)
O6 C10 C11 . . 108.4(2)
O6 C10 H101 . . 110.0
C11 C10 H101 . . 110.0
O6 C10 H102 . . 110.0
C11 C10 H102 . . 110.0
H101 C10 H102 . . 108.4
O8 C11 O7 . . 125.1(3)
O8 C11 C10 . . 120.5(3)
O7 C11 C10 . . 114.4(3)
O10 C12 O9 . . 122.7(3)
O10 C12 C13 . . 120.7(3)
O9 C12 C13 . . 116.5(3)
C18 C13 C14 . . 120.8(3)
C18 C13 C12 . . 120.3(2)
C14 C13 C12 . . 118.8(3)
C15 C14 C13 . . 118.8(3)
C15 C14 H14 . . 120.6
C13 C14 H14 . . 120.6
O11 C15 C14 . . 124.3(3)
O11 C15 C16 . . 114.6(2)
C14 C15 C16 . . 121.0(3)
C17 C16 C15 . . 119.3(3)
C17 C16 H16 . . 120.3
C15 C16 H16 . . 120.3
O14 C17 C16 . . 125.0(3)
O14 C17 C18 . . 114.3(3)
C16 C17 C18 . . 120.7(3)
C13 C18 C17 . . 119.3(3)
C13 C18 H18 . . 120.3
C17 C18 H18 . . 120.3
O11 C19 C20 . . 108.5(2)
O11 C19 H191 . . 110.0
C20 C19 H191 . . 110.0
O11 C19 H192 . . 110.0
C20 C19 H192 . . 110.0
H191 C19 H192 . . 108.4
O13 C20 O12 . . 123.3(3)
O13 C20 C19 . . 122.1(3)
O12 C20 C19 . . 114.5(3)
O14 C21 C22 . . 108.5(2)
O14 C21 H211 . . 110.0
C22 C21 H211 . . 110.0
O14 C21 H212 . . 110.0
C22 C21 H212 . . 110.0
H211 C21 H212 . . 108.4
O16 C22 O15 . . 125.6(3)
O16 C22 C21 . . 119.3(3)
O15 C22 C21 . . 115.2(3)

loop_
_geom_bond_atom_site_label_1
_geom_bond_atom_site_label_2
_geom_bond_site_symmetry_2
_geom_bond_distance
Zn1 O1W . 2.022(2)
Zn1 O1 . 2.028(2)
Zn1 O4 1_465 2.063(3)
Zn1 O2W . 2.099(3)
Zn1 O3W . 2.176(3)
Zn2 O9 . 2.006(2)
Zn2 O12 1_645 2.030(2)
Zn2 O4W . 2.034(2)
Zn2 O5W . 2.075(3)
Zn2 O6W . 2.174(3)
Zn3 O11W . 2.042(3)
Zn3 O7W . 2.050(3)
Zn3 O10W . 2.110(3)
Zn3 O9W . 2.115(3)
Zn3 O12W . 2.116(2)
Zn3 O8W . 2.118(2)
O1 C7 . 1.274(4)
O2 C7 . 1.249(4)
O3 C3 . 1.392(3)
O3 C8 . 1.414(4)
O4 C9 . 1.268(4)
O4 Zn1 1_645 2.063(3)
O5 C9 . 1.218(4)
O6 C5 . 1.361(4)
O6 C10 . 1.418(3)
O7 C11 . 1.283(4)
O8 C11 . 1.225(4)
O9 C12 . 1.275(4)
O10 C12 . 1.237(4)
O11 C15 . 1.371(3)
O11 C19 . 1.429(4)
O12 C20 . 1.274(4)
O12 Zn2 1_465 2.030(2)
O13 C20 . 1.224(4)
O14 C17 . 1.365(4)
O14 C21 . 1.418(3)
O15 C22 . 1.273(4)
O16 C22 . 1.226(4)
O1W H1A . 0.85
O1W H1B . 0.85
O2W H2A . 0.85
O2W H2B . 0.85
O3W H3A . 0.84
O3W H3B . 0.84
O4W H4A . 0.85
O4W H4B . 0.85
O5W H5A . 0.85
O5W H5B . 0.86
O6W H6A . 0.84
O6W H6B . 0.84
O7W H7A . 0.87
O7W H7B . 0.85
O8W H8A . 0.86
O8W H8B . 0.85
O9W H9A . 0.85
O9W H9B . 0.85
O10W H10A . 0.85
O10W H10B . 0.85
O11W H11A . 0.85
O11W H11B . 0.87
O12W H12A . 0.85
O12W H12B . 0.85
O13W H13A . 0.86
O13W H13B . 0.86
O14W H14A . 0.85
O14W H14B . 0.85
O15W H15A . 0.84
O15W H15B . 0.84
O16W H16A . 0.85
O16W H16B . 0.86
O17W H17A . 0.85
O17W H17B . 0.85
O18W H18A . 0.87
O18W H18B . 0.86
O19W H19A . 0.85
O19W H19B . 0.85
C1 C6 . 1.375(4)
C1 C2 . 1.401(4)
C1 C7 . 1.503(4)
C2 C3 . 1.380(4)
C2 H2 . 0.9300
C3 C4 . 1.390(4)
C4 C5 . 1.380(4)
C4 H4 . 0.9300
C5 C6 . 1.396(4)
C6 H6 . 0.9300
C8 C9 . 1.510(4)
C8 H81 . 0.9700
C8 H82 . 0.9700
C10 C11 . 1.515(4)
C10 H101 . 0.9700
C10 H102 . 0.9700
C12 C13 . 1.502(4)
C13 C18 . 1.385(4)
C13 C14 . 1.393(4)
C14 C15 . 1.383(4)
C14 H14 . 0.9300
C15 C16 . 1.400(4)
C16 C17 . 1.372(4)
C16 H16 . 0.9300
C17 C18 . 1.395(4)
C18 H18 . 0.9300
C19 C20 . 1.521(4)
C19 H191 . 0.9700
C19 H192 . 0.9700
C21 C22 . 1.512(4)
C21 H211 . 0.9700
C21 H212 . 0.9700

loop_
_geom_hbond_atom_site_label_D
_geom_hbond_atom_site_label_H
_geom_hbond_atom_site_label_A
_geom_hbond_site_symmetry_A
_geom_hbond_distance_DH
_geom_hbond_distance_HA
_geom_hbond_distance_DA
_geom_hbond_angle_DHA
_geom_hbond_publ_flag
O1W H1A O10 . 0.85 1.90 2.742(3) 170 y
O1W H1B O7 1_456 0.85 1.89 2.711(3) 162 y
O2W H2A O13W 1_655 0.85 1.94 2.769(4) 165 y
O2W H2B O14W 1_465 0.85 1.74 2.591(4) 173 y
O3W H3A O13W . 0.84 1.91 2.747(4) 176 y
O3W H3B O15 1_554 0.84 1.89 2.722(3) 171 y
O4W H4A O15 1_654 0.85 1.91 2.726(3) 161 y
O4W H4B O2 . 0.85 1.95 2.765(3) 163 y
O5W H5A O17W . 0.85 1.84 2.651(4) 159 y
O5W H5B O15W 1_455 0.86 1.93 2.756(4) 163 y
O6W H6A O7 1_556 0.84 1.95 2.767(4) 164 y
O6W H6B O15W . 0.84 1.92 2.737(4) 162 y
O7W H7A O5 1_456 0.87 1.90 2.726(4) 161 y
O7W H7B O16 . 0.85 2.12 2.868(4) 147 y
O8W H8A O1 1_546 0.86 2.06 2.893(3) 163 y
O8W H8B O19W 1_545 0.85 1.93 2.694(4) 151 y
O9W H9A O2W 1_546 0.85 2.01 2.825(4) 162 y
O9W H9B O18W . 0.85 1.96 2.768(5) 161 y
O10W H10B O18W . 0.85 1.99 2.739(4) 146 y
O11W H11A O3 1_556 0.85 2.27 3.029(4) 148 y
O11W H11A O3 1_556 0.85 2.27 3.029(4) 148 y
O12W H12A O19W 1_545 0.85 2.00 2.740(3) 144 y
O12W H12B O9 . 0.85 1.95 2.788(3) 171 y
O13W H13A O7 1_456 0.86 2.09 2.814(3) 142 y
O13W H13B O10 1_455 0.86 2.07 2.849(3) 150 y
O14W H14A O12 1_645 0.85 1.96 2.782(4) 164 y
O14W H14B O16 1_654 0.85 1.84 2.678(4) 168 y
O15W H15A O2 1_655 0.84 2.30 2.914(3) 131 y
O15W H15B O15 1_654 0.84 1.93 2.759(4) 169 y
O16W H16B O6W 1_455 0.86 2.17 2.937(5) 149 y
O17W H17A O8 1_546 0.85 1.86 2.693(4) 170 y
O17W H17B O4 . 0.85 2.01 2.845(4) 168 y
O18W H18A O8W 1_655 0.87 2.15 2.975(4) 156 y
O18W H18B O3W 1_646 0.86 1.91 2.769(4) 173 y
O19W H19A O11 . 0.85 2.10 2.915(4) 164 y
O19W H19B O8 1_556 0.85 1.95 2.759(4) 159 y

loop_
_geom_torsion_atom_site_label_1
_geom_torsion_atom_site_label_2
_geom_torsion_atom_site_label_3
_geom_torsion_atom_site_label_4
_geom_torsion_site_symmetry_1
_geom_torsion
O1W Zn1 O1 C7 . -6.0(3)
O4 Zn1 O1 C7 1_465 -172.6(2)
O2W Zn1 O1 C7 . 88.0(2)
O3W Zn1 O1 C7 . -94.4(2)
O12 Zn2 O9 C12 1_645 173.6(2)
O4W Zn2 O9 C12 . 6.3(3)
O5W Zn2 O9 C12 . -90.5(2)
O6W Zn2 O9 C12 . 96.3(2)
C6 C1 C2 C3 . 0.7(5)
C7 C1 C2 C3 . 177.7(3)
C1 C2 C3 C4 . 0.0(5)
C1 C2 C3 O3 . -178.9(3)
C8 O3 C3 C2 . -6.6(5)
C8 O3 C3 C4 . 174.4(3)
C2 C3 C4 C5 . -1.9(5)
O3 C3 C4 C5 . 177.1(3)
C10 O6 C5 C4 . 9.0(5)
C10 O6 C5 C6 . -171.2(3)
C3 C4 C5 O6 . -177.1(3)
C3 C4 C5 C6 . 3.1(5)
C2 C1 C6 C5 . 0.6(5)
C7 C1 C6 C5 . -176.4(3)
O6 C5 C6 C1 . 177.7(3)
C4 C5 C6 C1 . -2.5(5)
Zn1 O1 C7 O2 . -11.9(4)
Zn1 O1 C7 C1 . 167.1(2)
C6 C1 C7 O2 . -159.5(3)
C2 C1 C7 O2 . 23.4(4)
C6 C1 C7 O1 . 21.5(4)
C2 C1 C7 O1 . -155.5(3)
C3 O3 C8 C9 . -162.0(3)
Zn1 O4 C9 O5 1_645 5.4(4)
Zn1 O4 C9 C8 1_645 -171.9(2)
O3 C8 C9 O5 . 12.7(5)
O3 C8 C9 O4 . -170.1(3)
C5 O6 C10 C11 . 172.2(3)
O6 C10 C11 O8 . 2.4(4)
O6 C10 C11 O7 . -177.9(3)
Zn2 O9 C12 O10 . 13.3(4)
Zn2 O9 C12 C13 . -164.87(19)
O10 C12 C13 C18 . 166.3(3)
O9 C12 C13 C18 . -15.5(4)
O10 C12 C13 C14 . -15.7(4)
O9 C12 C13 C14 . 162.5(3)
C18 C13 C14 C15 . -0.7(5)
C12 C13 C14 C15 . -178.7(3)
C19 O11 C15 C14 . 7.4(5)
C19 O11 C15 C16 . -173.6(3)
C13 C14 C15 O11 . 178.7(3)
C13 C14 C15 C16 . -0.3(5)
O11 C15 C16 C17 . -178.3(3)
C14 C15 C16 C17 . 0.8(5)
C21 O14 C17 C16 . 0.4(5)
C21 O14 C17 C18 . -179.5(3)
C15 C16 C17 O14 . 179.8(3)
C15 C16 C17 C18 . -0.3(5)
C14 C13 C18 C17 . 1.2(5)
C12 C13 C18 C17 . 179.1(3)
O14 C17 C18 C13 . 179.2(3)
C16 C17 C18 C13 . -0.7(5)
C15 O11 C19 C20 . 165.0(3)
Zn2 O12 C20 O13 1_465 -5.1(4)
Zn2 O12 C20 C19 1_465 172.5(2)
O11 C19 C20 O13 . -15.8(4)
O11 C19 C20 O12 . 166.5(3)
C17 O14 C21 C22 . 175.8(3)
O14 C21 C22 O16 . -8.7(4)
O14 C21 C22 O15 . 171.7(3)
